data_1530763
loop_
_publ_author_name
'Siegrist, T.'
'Waszczak, J.V.'
'Schneemeyer, L.F.'
'Sunshine, S.A.'
'Roth, R.S.'

_publ_section_title
;
 A new layered cuprate structure-type, (A1-x A'x)14 Cu24 O41
;
_journal_name_full 'Materials Research Bulletin'
_journal_page_first 1429
_journal_page_last 1438
_journal_volume 23
_journal_year 1988
_chemical_formula_sum 'Cu1.71 O3 Sr0.57 Y0.43'
_chemical_name_systematic '(Sr0.57 Y0.43) Cu1.71 O3'
_space_group_IT_number 69
_symmetry_space_group_name_Hall '-F 2 2'
_symmetry_space_group_name_H-M 'F m m m'
_cell_angle_alpha 90
_cell_angle_beta 90
_cell_angle_gamma 90
_cell_formula_units_Z 8
_cell_length_a 11.329
_cell_length_b 12.965
_cell_length_c 3.936
_cell_volume 578.122
_citation_journal_id_ASTM MRBUAC
_cod_data_source_file Siegrist_MRBUAC_1988_1719.cif
_cod_data_source_block Cu1.71O3Sr0.57Y0.43
_cod_original_cell_volume 578.1216
_cod_database_code 1530763

loop_
_symmetry_equiv_pos_as_xyz
x,y,z
-x,-y,z
x,-y,-z
-x,y,-z
-x,-y,-z
x,y,-z
-x,y,z
x,-y,z
x,y+1/2,z+1/2
-x,-y+1/2,z+1/2
x,-y+1/2,-z+1/2
-x,y+1/2,-z+1/2
-x,-y+1/2,-z+1/2
x,y+1/2,-z+1/2
-x,y+1/2,z+1/2
x,-y+1/2,z+1/2
x+1/2,y,z+1/2
-x+1/2,-y,z+1/2
x+1/2,-y,-z+1/2
-x+1/2,y,-z+1/2
-x+1/2,-y,-z+1/2
x+1/2,y,-z+1/2
-x+1/2,y,z+1/2
x+1/2,-y,z+1/2
x+1/2,y+1/2,z
-x+1/2,-y+1/2,z
x+1/2,-y+1/2,-z
-x+1/2,y+1/2,-z
-x+1/2,-y+1/2,-z
x+1/2,y+1/2,-z
-x+1/2,y+1/2,z
x+1/2,-y+1/2,z

loop_
_atom_site_label
_atom_site_type_symbol
_atom_site_fract_x
_atom_site_fract_y
_atom_site_fract_z
_atom_site_occupancy
_atom_site_U_iso_or_equiv
O3 O-2 0 0.367 0.224 0.75 0.0
Cu2 Cu+2 0 0.25 0.25 0.324 0.0
O1 O-2 0 0.165 0 1 0.0
Cu3 Cu+2 0.233 0.25 0.25 0.194 0.0
Cu1 Cu+2 0 0.3336 0 1 0.0
Y1 Y+3 0 0 0.1317 0.43 0.0
O2 O-2 0 0 0.5 1 0.0
Sr1 Sr+2 0 0 0.1317 0.57 0.0
